data_4129107
loop_
_publ_author_name
'Rao, Yutao'
'Zhou, Wenjing'
'Xu, Ling'
'Zhou, Mingbo'
'Yin, Bangshao'
'Tanaka, Takayuki'
'Osuka, Atsuhiro'
'Song, Jianxin'

_publ_section_title
;
 Singly and Doubly Neo-Confused Smaragdyrins.
;
_journal_issue 47
_journal_name_full 'Journal of the American Chemical Society'
_journal_page_first 18836
_journal_page_last 18844
_journal_paper_doi 10.1021/jacs.9b10270
_journal_volume 141
_journal_year 2019
_chemical_formula_moiety 'C50 H44 Cl Cu N5 O2, 3(C H Cl3)'
_chemical_formula_sum 'C53 H47 Cl10 Cu N5 O2'
_chemical_formula_weight 1203.99
_space_group_crystal_system triclinic
_space_group_IT_number 2
_space_group_name_Hall '-P 1'
_space_group_name_H-M_alt 'P -1'
_atom_sites_solution_hydrogens geom
_atom_sites_solution_primary iterative
_audit_creation_date 2019-01-04
_audit_creation_method
;
Olex2 1.2
(compiled 2018.05.29 svn.r3508 for OlexSys, GUI svn.r5506)
;
_cell_angle_alpha 84.5774(17)
_cell_angle_beta 77.5388(17)
_cell_angle_gamma 67.318(2)
_cell_formula_units_Z 2
_cell_length_a 12.2842(3)
_cell_length_b 14.9772(3)
_cell_length_c 16.2006(3)
_cell_measurement_reflns_used 21969
_cell_measurement_temperature 100.00(10)
_cell_measurement_theta_max 71.8110
_cell_measurement_theta_min 4.2290
_cell_volume 2685.11(11)
_computing_cell_refinement 'CrysAlisPro 1.171.38.46 (Rigaku OD, 2015)'
_computing_data_collection 'CrysAlisPro 1.171.38.46 (Rigaku OD, 2015)'
_computing_data_reduction 'CrysAlisPro 1.171.38.46 (Rigaku OD, 2015)'
_computing_molecular_graphics 'Olex2 (Dolomanov et al., 2009)'
_computing_publication_material 'Olex2 (Dolomanov et al., 2009)'
_computing_structure_refinement 'ShelXL (Sheldrick, 2015)'
_computing_structure_solution
;
Superflip (Palatinus & Chapuis, 2007;Palatinus & van der Lee, 2008;
Palatinus et al., 2012)
;
_diffrn_ambient_environment N~2~
_diffrn_ambient_temperature 100.00(10)
_diffrn_detector 'CCD plate'
_diffrn_detector_area_resol_mean 8.0697
_diffrn_detector_type EosS2
_diffrn_measured_fraction_theta_full 0.999
_diffrn_measured_fraction_theta_max 0.999
_diffrn_measurement_details
;
List of Runs (angles in degrees, time in seconds):

  # Type    Start    End  Width  t~exp~   \w     \q     \k     \f   Frames
--------------------------------------------------------------------------
  1  \w     -1.00  25.00   1.00    2.00    --  -34.73  57.00  60.00   26
  2  \w    -42.00 -16.00   1.00    2.00    --  -34.73  57.00  60.00   26
  3  \w     22.00  89.00   1.00    2.00    --   34.73  19.00  90.00   67
  4  \w     73.00  99.00   1.00    2.00    --   34.73  57.00 150.00   26
  5  \w     60.00  87.00   1.00    2.00    --   34.73  77.00  30.00   27
  6  \w     18.00 101.00   1.00    2.00    --   34.73  38.00 -60.00   83
  7  \w    115.00 173.00   1.00    8.00    --  105.88  77.00 -30.00   58
  8  \w    133.00 167.00   1.00    8.00    --  105.88  61.00  60.00   34
  9  \w    124.00 158.00   1.00    8.00    --  105.88  77.00   0.00   34
 10  \w    124.00 156.00   1.00    8.00    --  105.88  77.00 -60.00   32
 11  \w    125.00 173.00   1.00    8.00    --  105.88  77.00 -90.00   48
 12  \w    126.00 171.00   1.00    8.00    --  105.88  77.00-150.00   45
 13  \w    125.00 168.00   1.00    8.00    --  105.88  77.00-120.00   43
 14  \w     89.00 115.00   1.00    8.00    --  105.88  61.00 -90.00   26
 15  \w     88.00 114.00   1.00    8.00    --  105.88  61.00 -60.00   26
 16  \w     88.00 114.00   1.00    8.00    --  105.88  61.00 -30.00   26
 17  \w     86.00 114.00   1.00    8.00    --  105.88  30.00 -60.00   28
 18  \w     79.00 104.00   1.00    8.00    --  105.88  77.00 -30.00   25
 19  \w     79.00 105.00   1.00    8.00    --  105.88  77.00   0.00   26
 20  \w    114.00 173.00   1.00    8.00    --  105.88  77.00  30.00   59
 21  \w    125.00 151.00   1.00    8.00    --  105.88  61.00 120.00   26
 22  \w    120.00 167.00   1.00    8.00    --  105.88  61.00 150.00   47
 23  \w    118.00 172.00   1.00    8.00    --  105.88  77.00  90.00   54
 24  \w     88.00 113.00   1.00    8.00    --  105.88  61.00 120.00   25
 25  \w     88.00 113.00   1.00    8.00    --  105.88  61.00 150.00   25
 26  \w     84.00 109.00   1.00    8.00    --  105.88  30.00 150.00   25
 27  \w     84.00 116.00   1.00    8.00    --  105.88  30.00 120.00   32
 28  \w     84.00 115.00   1.00    8.00    --  105.88  30.00  90.00   31
 29  \w     88.00 113.00   1.00    8.00    --  105.88  61.00  60.00   25
 30  \w     89.00 115.00   1.00    8.00    --  105.88  61.00  90.00   26
 31  \w     84.00 109.00   1.00    8.00    --  105.88  30.00  30.00   25
 32  \w     89.00 115.00   1.00    8.00    --  105.88  61.00  30.00   26
 33  \w     84.00 114.00   1.00    8.00    --  105.88  30.00 -30.00   30
 34  \w     84.00 114.00   1.00    8.00    --  105.88  30.00   0.00   30
 35  \w     79.00 105.00   1.00    8.00    --  105.88  77.00  30.00   26
 36  \w     79.00 105.00   1.00    8.00    --  105.88  77.00  60.00   26
 37  \w     79.00 105.00   1.00    8.00    --  105.88  77.00  90.00   26
 38  \w     79.00 104.00   1.00    8.00    --  105.88  77.00 120.00   25
 39  \w     79.00 105.00   1.00    8.00    --  105.88  77.00 150.00   26
 40  \w     84.00 110.00   1.00    8.00    --  105.88  30.00  60.00   26
 41  \w     79.00 104.00   1.00    8.00    --  105.88  77.00 -60.00   25
 42  \w     79.00 104.00   1.00    8.00    --  105.88  77.00 -90.00   25
 43  \w     79.00 105.00   1.00    8.00    --  105.88  77.00-120.00   26
 44  \w     89.00 115.00   1.00    8.00    --  105.88  61.00-150.00   26
 45  \w     88.00 119.00   1.00    8.00    --  105.88  61.00-180.00   31
 46  \w     85.00 160.00   1.00    8.00    --  105.88  30.00-180.00   75
 47  \w     84.00 111.00   1.00    8.00    --  105.88  30.00-150.00   27
 48  \w     85.00 111.00   1.00    8.00    --  105.88  30.00-120.00   26
 49  \w     85.00 111.00   1.00    8.00    --  105.88  30.00 -90.00   26
 50  \w     79.00 107.00   1.00    8.00    --  105.88  77.00-150.00   28
 51  \w     79.00 172.00   1.00    8.00    --  105.88  77.00-180.00   93
 52  \w     41.00 133.00   1.00    8.00    --  105.88 -77.00 -30.00   92
 53  \w     89.00 114.00   1.00    8.00    --  105.88-111.00  60.00   25
 54  \w     51.00 116.00   1.00    8.00    --  105.88-111.00 150.00   65
 55  \w     38.00  68.00   1.00    8.00    --  105.88-111.00  60.00   30
 56  \w     37.00 100.00   1.00    8.00    --  105.88 -94.00 -60.00   63
 57  \w     38.00 108.00   1.00    8.00    --  105.88 -94.00-120.00   70
 58  \w     37.00  92.00   1.00    8.00    --  105.88 -94.00-180.00   55
 59  \w      1.00  71.00   1.00    2.00    --   34.73 -99.00   0.00   70
 60  \w      1.00  73.00   1.00    2.00    --   34.73 -99.00-120.00   72
 61  \w     17.00  86.00   1.00    2.00    --   34.73  42.00  95.00   69
 62  \w     18.00  70.00   1.00    2.00    --   34.73  57.00 150.00   52
 63  \w      9.00  52.00   1.00    2.00    --   34.73  77.00  30.00   43
 64  \w      8.00 100.00   1.00    2.00    --   34.73  77.00 -30.00   92
 65  \w      8.00 102.00   1.00    2.00    --   34.73  77.00-180.00   94
 66  \w     11.00  62.00   1.00    2.00    --   34.73  77.00-120.00   51
 67  \w    -36.00  63.00   1.00    2.00    --   34.73 -19.00-120.00   99
 68  \w    -34.00  50.00   1.00    2.00    --   34.73 -38.00  30.00   84
 69  \w     36.00  85.00   1.00    2.00    --   34.73-125.00 150.00   49
 70  \w    -34.00  53.00   1.00    2.00    --   34.73 -38.00 120.00   87
 71  \w     -3.00  24.00   1.00    2.00    --   34.73  96.00  94.95   27
;
_diffrn_measurement_device 'four-circle diffractometer'
_diffrn_measurement_device_type 'SuperNova, Dual, Cu at zero, EosS2'
_diffrn_measurement_method '\w scans'
_diffrn_orient_matrix_type 'CrysAlisPro convention (1999,Acta A55,543-557)'
_diffrn_orient_matrix_UB_11 0.0974771000
_diffrn_orient_matrix_UB_12 -0.0650415000
_diffrn_orient_matrix_UB_13 0.0488692000
_diffrn_orient_matrix_UB_21 -0.0610326000
_diffrn_orient_matrix_UB_22 -0.0743174000
_diffrn_orient_matrix_UB_23 0.0165679000
_diffrn_orient_matrix_UB_31 0.0773327000
_diffrn_orient_matrix_UB_32 -0.0517383000
_diffrn_orient_matrix_UB_33 -0.0826019000
_diffrn_radiation_monochromator mirror
_diffrn_radiation_probe x-ray
_diffrn_radiation_type CuK\a
_diffrn_radiation_wavelength 1.54184
_diffrn_reflns_av_R_equivalents 0.0304
_diffrn_reflns_av_unetI/netI 0.0261
_diffrn_reflns_Laue_measured_fraction_full 0.999
_diffrn_reflns_Laue_measured_fraction_max 0.999
_diffrn_reflns_limit_h_max 14
_diffrn_reflns_limit_h_min -14
_diffrn_reflns_limit_k_max 17
_diffrn_reflns_limit_k_min -17
_diffrn_reflns_limit_l_max 19
_diffrn_reflns_limit_l_min -19
_diffrn_reflns_number 36902
_diffrn_reflns_point_group_measured_fraction_full 0.999
_diffrn_reflns_point_group_measured_fraction_max 0.999
_diffrn_reflns_theta_full 66.595
_diffrn_reflns_theta_max 66.595
_diffrn_reflns_theta_min 3.977
_diffrn_source 'micro-focus sealed X-ray tube'
_diffrn_source_type 'SuperNova (Cu) X-ray Source'
_exptl_absorpt_coefficient_mu 5.522
_exptl_absorpt_correction_T_max 1.00000
_exptl_absorpt_correction_T_min 0.83062
_exptl_absorpt_correction_type multi-scan
_exptl_absorpt_process_details
;
CrysAlisPro 1.171.38.46 (Rigaku Oxford Diffraction, 2015)
Empirical absorption correction using spherical harmonics,
 implemented in SCALE3 ABSPACK scaling algorithm.
;
_exptl_crystal_colour 'metallic dark brown'
_exptl_crystal_colour_lustre metallic
_exptl_crystal_colour_modifier dark
_exptl_crystal_colour_primary brown
_exptl_crystal_density_diffrn 1.489
_exptl_crystal_description block
_exptl_crystal_F_000 1230
_exptl_crystal_size_max 0.2
_exptl_crystal_size_mid 0.1
_exptl_crystal_size_min 0.1
_refine_diff_density_max 1.332
_refine_diff_density_min -1.441
_refine_diff_density_rms 0.084
_refine_ls_extinction_method none
_refine_ls_goodness_of_fit_ref 1.058
_refine_ls_hydrogen_treatment constr
_refine_ls_matrix_type full
_refine_ls_number_parameters 649
_refine_ls_number_reflns 9478
_refine_ls_number_restraints 0
_refine_ls_restrained_S_all 1.058
_refine_ls_R_factor_all 0.0524
_refine_ls_R_factor_gt 0.0486
_refine_ls_shift/su_max 0.001
_refine_ls_shift/su_mean 0.000
_refine_ls_structure_factor_coef Fsqd
_refine_ls_weighting_details 'w=1/[\s^2^(Fo^2^)+(0.0705P)^2^+4.9677P] where P=(Fo^2^+2Fc^2^)/3'
_refine_ls_weighting_scheme calc
_refine_ls_wR_factor_gt 0.1322
_refine_ls_wR_factor_ref 0.1354
_reflns_Friedel_coverage 0.000
_reflns_number_gt 8718
_reflns_number_total 9478
_reflns_threshold_expression 'I > 2\s(I)'
_cod_data_source_file 19Cu.cif
_cod_data_source_block exp_578
_cod_depositor_comments 'Adding full bibliography for 4129104--4129109.cif.'
_cod_original_cell_volume 2685.10(11)
_cod_database_code 4129107
_shelx_shelxl_version_number 2016/6
_chemical_oxdiff_formula 'C80 N5 H80 Cu1 Cl9 O2'
_shelx_space_group_comment
;
The symmetry employed for this shelxl refinement is uniquely defined
by the following loop, which should always be used as a source of
symmetry information in preference to the above space-group names.
They are only intended as comments.
;
_shelx_estimated_absorpt_t_max 0.608
_shelx_estimated_absorpt_t_min 0.405
_reflns_odcompleteness_completeness 99.93
_reflns_odcompleteness_iscentric 1
_reflns_odcompleteness_theta 66.49
_olex2_refinement_description
;
1. Fixed Uiso
 At 1.2 times of:
  All C(H) groups, All N(H) groups
 At 1.5 times of:
  All C(H,H,H) groups
2.a Ternary CH refined with riding coordinates:
 C52(H52), C53(H53), C51(H51)
2.b Aromatic/amide H refined with riding coordinates:
 N1(H1), C16(H16), C4(H4), C3(H3), C12(H12), C17(H17), C11(H11), C19(H19),
 C20(H20), C6(H6), C44(H44), C28(H28), C7(H7), C37(H37), C46(H46), C35(H35),
 C26(H26)
2.c Idealised Me refined as rotating group:
 C31(H31A,H31B,H31C), C30(H30A,H30B,H30C), C49(H49A,H49B,H49C), C40(H40A,H40B,
 H40C), C39(H39A,H39B,H39C), C48(H48A,H48B,H48C), C32(H32A,H32B,H32C), C50(H50A,
 H50B,H50C), C41(H41A,H41B,H41C)
;
_olex2_submission_special_instructions 'No special instructions were received'
_oxdiff_exptl_absorpt_empirical_details
;
Empirical correction (ABSPACK) includes:
- Absorption correction using spherical harmonics
- Frame scaling
;
_oxdiff_exptl_absorpt_empirical_full_max 1.560
_oxdiff_exptl_absorpt_empirical_full_min 0.794

loop_
_space_group_symop_operation_xyz
'x, y, z'
'-x, -y, -z'

loop_
_atom_site_label
_atom_site_type_symbol
_atom_site_fract_x
_atom_site_fract_y
_atom_site_fract_z
_atom_site_U_iso_or_equiv
_atom_site_adp_type
_atom_site_occupancy
_atom_site_site_symmetry_order
_atom_site_calc_flag
_atom_site_refinement_flags_posn
Cu1 Cu -0.00207(3) 0.75354(3) 0.45027(2) 0.01493(11) Uani 1 1 d .
Cl1 Cl 0.13126(6) 0.69183(5) 0.55251(4) 0.02247(16) Uani 1 1 d .
Cl4 Cl 0.39977(8) 0.74559(7) 0.33210(6) 0.0422(2) Uani 1 1 d .
Cl2 Cl 0.40487(9) 0.55082(7) 0.35540(6) 0.0449(2) Uani 1 1 d .
Cl8 Cl 0.91594(10) 0.30512(8) 0.16295(6) 0.0532(3) Uani 1 1 d .
Cl9 Cl 0.73613(10) 0.47094(7) 0.25653(7) 0.0544(3) Uani 1 1 d .
Cl10 Cl 0.69881(10) 0.29109(9) 0.26531(8) 0.0580(3) Uani 1 1 d .
Cl5 Cl 0.60488(9) 0.89168(8) 0.31633(9) 0.0612(3) Uani 1 1 d .
Cl7 Cl 0.85534(11) 0.86005(13) 0.26648(8) 0.0784(4) Uani 1 1 d .
Cl6 Cl 0.77887(13) 0.70012(8) 0.27746(8) 0.0651(3) Uani 1 1 d .
Cl3 Cl 0.51755(15) 0.62156(10) 0.45874(9) 0.0780(4) Uani 1 1 d .
O2 O 0.08781(17) 0.82623(13) 0.37745(12) 0.0175(4) Uani 1 1 d .
O1 O 0.09655(17) 0.65905(13) 0.36231(12) 0.0185(4) Uani 1 1 d .
N3 N -0.1099(2) 0.68503(16) 0.48002(14) 0.0164(5) Uani 1 1 d .
N2 N -0.0101(2) 0.55794(16) 0.38049(14) 0.0173(5) Uani 1 1 d .
N5 N -0.0459(2) 0.98221(16) 0.41227(14) 0.0162(5) Uani 1 1 d .
N4 N -0.1248(2) 0.87275(16) 0.49468(14) 0.0166(5) Uani 1 1 d .
N1 N 0.1692(2) 0.74569(16) 0.22119(14) 0.0171(5) Uani 1 1 d .
H1 H 0.139048 0.744871 0.275573 0.021 Uiso 1 1 calc R
C23 C 0.0696(2) 0.59692(19) 0.33584(17) 0.0177(5) Uani 1 1 d .
C18 C -0.1258(2) 0.96254(19) 0.48079(17) 0.0160(5) Uani 1 1 d .
C15 C 0.0813(2) 0.96300(19) 0.28302(18) 0.0179(5) Uani 1 1 d .
C2 C -0.2069(2) 0.7094(2) 0.54845(17) 0.0179(5) Uani 1 1 d .
C22 C 0.0443(2) 0.91386(19) 0.35978(17) 0.0163(5) Uani 1 1 d .
C16 C 0.0172(3) 1.06572(19) 0.30139(18) 0.0189(6) Uani 1 1 d .
H16 H 0.027681 1.117384 0.266158 0.023 Uiso 1 1 calc R
C13 C 0.1871(2) 0.8239(2) 0.17775(17) 0.0179(5) Uani 1 1 d .
C5 C -0.0960(2) 0.59887(19) 0.45284(17) 0.0169(5) Uani 1 1 d .
C4 C -0.1811(3) 0.5629(2) 0.50200(18) 0.0192(6) Uani 1 1 d .
H4 H -0.189371 0.503821 0.494808 0.023 Uiso 1 1 calc R
C10 C 0.2050(2) 0.6690(2) 0.16808(18) 0.0182(5) Uani 1 1 d .
C42 C 0.1750(2) 0.99038(19) 0.13857(17) 0.0176(5) Uani 1 1 d .
C14 C 0.1478(2) 0.92228(19) 0.20675(17) 0.0173(5) Uani 1 1 d .
C8 C 0.1214(3) 0.54920(19) 0.25390(18) 0.0186(5) Uani 1 1 d .
C3 C -0.2491(3) 0.6319(2) 0.56236(18) 0.0200(6) Uani 1 1 d .
H3 H -0.313103 0.628502 0.605810 0.024 Uiso 1 1 calc R
C12 C 0.2387(3) 0.7946(2) 0.09363(18) 0.0230(6) Uani 1 1 d .
H12 H 0.261256 0.833342 0.048628 0.028 Uiso 1 1 calc R
C21 C -0.2194(2) 0.8780(2) 0.56123(17) 0.0179(5) Uani 1 1 d .
C17 C -0.0591(3) 1.07548(19) 0.37628(18) 0.0199(6) Uani 1 1 d .
H17 H -0.113308 1.135288 0.401304 0.024 Uiso 1 1 calc R
C43 C 0.2890(3) 0.9966(2) 0.12195(18) 0.0189(6) Uani 1 1 d .
C38 C 0.1734(3) 0.5213(2) 0.04636(18) 0.0208(6) Uani 1 1 d .
C52 C 0.8051(3) 0.3448(3) 0.2555(2) 0.0377(8) Uani 1 1 d .
H52 H 0.845734 0.323755 0.305194 0.045 Uiso 1 1 calc R
C11 C 0.2510(3) 0.6992(2) 0.08767(19) 0.0241(6) Uani 1 1 d .
H11 H 0.284443 0.661012 0.038169 0.029 Uiso 1 1 calc R
C19 C -0.2184(2) 1.02932(19) 0.53764(17) 0.0179(5) Uani 1 1 d .
H19 H -0.236754 1.096799 0.540349 0.022 Uiso 1 1 calc R
C20 C -0.2768(3) 0.9754(2) 0.58861(18) 0.0197(6) Uani 1 1 d .
H20 H -0.343571 0.999378 0.633913 0.024 Uiso 1 1 calc R
C6 C -0.0028(3) 0.4796(2) 0.33360(19) 0.0225(6) Uani 1 1 d .
H6 H -0.046906 0.438884 0.351449 0.027 Uiso 1 1 calc R
C9 C 0.1863(2) 0.57846(19) 0.18434(17) 0.0179(5) Uani 1 1 d .
C1 C -0.2553(2) 0.7995(2) 0.58771(17) 0.0178(5) Uani 1 1 d .
C47 C 0.0885(3) 1.0458(2) 0.09137(18) 0.0215(6) Uani 1 1 d .
C44 C 0.3135(3) 1.0585(2) 0.05723(19) 0.0234(6) Uani 1 1 d .
H44 H 0.390798 1.062294 0.045094 0.028 Uiso 1 1 calc R
C45 C 0.2291(3) 1.1145(2) 0.01017(19) 0.0258(6) Uani 1 1 d .
C24 C -0.3568(2) 0.81628(19) 0.66263(18) 0.0182(5) Uani 1 1 d .
C33 C 0.2389(3) 0.51282(19) 0.10888(17) 0.0180(5) Uani 1 1 d .
C28 C -0.4247(3) 0.8196(2) 0.81347(19) 0.0250(6) Uani 1 1 d .
H28 H -0.407011 0.808871 0.868663 0.030 Uiso 1 1 calc R
C36 C 0.3492(3) 0.4019(2) -0.03757(19) 0.0243(6) Uani 1 1 d .
C29 C -0.3307(3) 0.80423(19) 0.74345(18) 0.0189(6) Uani 1 1 d .
C7 C 0.0762(3) 0.4718(2) 0.25987(19) 0.0236(6) Uani 1 1 d .
H7 H 0.098661 0.423586 0.218608 0.028 Uiso 1 1 calc R
C37 C 0.2293(3) 0.4654(2) -0.02623(19) 0.0234(6) Uani 1 1 d .
H37 H 0.184630 0.470870 -0.068837 0.028 Uiso 1 1 calc R
C53 C 0.3959(4) 0.6525(3) 0.4062(2) 0.0378(8) Uani 1 1 d .
H53 H 0.318777 0.675986 0.448558 0.045 Uiso 1 1 calc R
C34 C 0.3582(3) 0.4466(2) 0.1007(2) 0.0254(6) Uani 1 1 d .
C46 C 0.1169(3) 1.1077(2) 0.02789(19) 0.0254(6) Uani 1 1 d .
H46 H 0.058005 1.146025 -0.003881 0.031 Uiso 1 1 calc R
C27 C -0.5428(3) 0.8501(2) 0.8041(2) 0.0298(7) Uani 1 1 d .
C35 C 0.4103(3) 0.3924(2) 0.0269(2) 0.0284(7) Uani 1 1 d .
H35 H 0.491010 0.347210 0.020867 0.034 Uiso 1 1 calc R
C51 C 0.7498(3) 0.8123(3) 0.3208(2) 0.0355(8) Uani 1 1 d .
H51 H 0.758173 0.801752 0.381397 0.043 Uiso 1 1 calc R
C31 C -0.6432(4) 0.8697(3) 0.8810(3) 0.0483(10) Uani 1 1 d .
H31A H -0.682415 0.823334 0.883389 0.072 Uiso 1 1 calc GR
H31B H -0.702243 0.935635 0.877281 0.072 Uiso 1 1 calc GR
H31C H -0.610026 0.862816 0.932140 0.072 Uiso 1 1 calc GR
C26 C -0.5673(3) 0.8637(2) 0.7230(2) 0.0301(7) Uani 1 1 d .
H26 H -0.648449 0.885710 0.716208 0.036 Uiso 1 1 calc R
C30 C -0.2052(3) 0.7806(2) 0.7574(2) 0.0261(6) Uani 1 1 d .
H30A H -0.146989 0.736863 0.713147 0.039 Uiso 1 1 calc GR
H30B H -0.197171 0.749162 0.812833 0.039 Uiso 1 1 calc GR
H30C H -0.189774 0.840344 0.755280 0.039 Uiso 1 1 calc GR
C25 C -0.4759(3) 0.8461(2) 0.6515(2) 0.0245(6) Uani 1 1 d .
C49 C 0.3825(3) 0.9394(2) 0.1733(2) 0.0267(6) Uani 1 1 d .
H49A H 0.345594 0.945444 0.233549 0.040 Uiso 1 1 calc GR
H49B H 0.447323 0.964314 0.162336 0.040 Uiso 1 1 calc GR
H49C H 0.415581 0.871098 0.157492 0.040 Uiso 1 1 calc GR
C40 C 0.4121(3) 0.3474(2) -0.1188(2) 0.0326(7) Uani 1 1 d .
H40A H 0.353416 0.335377 -0.144058 0.049 Uiso 1 1 calc GR
H40B H 0.474039 0.285542 -0.106940 0.049 Uiso 1 1 calc GR
H40C H 0.449605 0.385891 -0.158148 0.049 Uiso 1 1 calc GR
C39 C 0.0443(3) 0.5920(2) 0.0557(2) 0.0288(7) Uani 1 1 d .
H39A H -0.004359 0.575426 0.106498 0.043 Uiso 1 1 calc GR
H39B H 0.012702 0.588623 0.005933 0.043 Uiso 1 1 calc GR
H39C H 0.040931 0.657785 0.060616 0.043 Uiso 1 1 calc GR
C48 C -0.0348(3) 1.0409(3) 0.1080(2) 0.0304(7) Uani 1 1 d .
H48A H -0.026765 0.973074 0.110741 0.046 Uiso 1 1 calc GR
H48B H -0.076586 1.074394 0.062222 0.046 Uiso 1 1 calc GR
H48C H -0.081094 1.072113 0.161836 0.046 Uiso 1 1 calc GR
C32 C -0.5060(3) 0.8625(3) 0.5641(2) 0.0360(8) Uani 1 1 d .
H32A H -0.469582 0.906019 0.531648 0.054 Uiso 1 1 calc GR
H32B H -0.593543 0.891670 0.568973 0.054 Uiso 1 1 calc GR
H32C H -0.474458 0.800458 0.535123 0.054 Uiso 1 1 calc GR
C50 C 0.2573(4) 1.1825(3) -0.0585(2) 0.0412(9) Uani 1 1 d .
H50A H 0.249083 1.242117 -0.032924 0.062 Uiso 1 1 calc GR
H50B H 0.201133 1.198200 -0.097306 0.062 Uiso 1 1 calc GR
H50C H 0.339803 1.151403 -0.089742 0.062 Uiso 1 1 calc GR
C41 C 0.4308(3) 0.4343(3) 0.1676(2) 0.0404(9) Uani 1 1 d .
H41A H 0.433997 0.496693 0.177565 0.061 Uiso 1 1 calc GR
H41B H 0.512595 0.387415 0.148672 0.061 Uiso 1 1 calc GR
H41C H 0.393161 0.410822 0.220075 0.061 Uiso 1 1 calc GR

loop_
_atom_site_aniso_label
_atom_site_aniso_U_11
_atom_site_aniso_U_22
_atom_site_aniso_U_33
_atom_site_aniso_U_23
_atom_site_aniso_U_13
_atom_site_aniso_U_12
Cu1 0.0168(2) 0.0131(2) 0.0145(2) -0.00280(14) 0.00114(15) -0.00678(15)
Cl1 0.0319(4) 0.0189(3) 0.0190(3) 0.0004(2) -0.0080(3) -0.0106(3)
Cl4 0.0391(5) 0.0409(5) 0.0409(5) 0.0006(4) -0.0020(4) -0.0121(4)
Cl2 0.0454(5) 0.0433(5) 0.0515(5) -0.0143(4) -0.0088(4) -0.0199(4)
Cl8 0.0504(6) 0.0514(6) 0.0391(5) 0.0047(4) 0.0000(4) -0.0046(4)
Cl9 0.0601(6) 0.0415(5) 0.0510(6) -0.0017(4) -0.0028(5) -0.0115(5)
Cl10 0.0525(6) 0.0711(7) 0.0660(7) 0.0059(5) -0.0219(5) -0.0361(5)
Cl5 0.0330(5) 0.0540(6) 0.0845(8) 0.0018(6) -0.0148(5) -0.0021(4)
Cl7 0.0573(7) 0.1565(14) 0.0511(6) 0.0092(7) -0.0127(5) -0.0734(9)
Cl6 0.0934(9) 0.0404(5) 0.0571(7) 0.0003(5) -0.0401(6) -0.0072(5)
Cl3 0.1141(11) 0.0654(7) 0.0832(9) 0.0126(6) -0.0715(9) -0.0403(7)
O2 0.0186(9) 0.0153(9) 0.0173(9) -0.0016(7) 0.0003(7) -0.0068(8)
O1 0.0217(10) 0.0163(9) 0.0182(10) -0.0045(7) 0.0004(8) -0.0092(8)
N3 0.0196(11) 0.0154(11) 0.0141(11) -0.0014(8) -0.0004(9) -0.0077(9)
N2 0.0232(12) 0.0136(11) 0.0157(11) -0.0017(9) -0.0017(9) -0.0083(9)
N5 0.0215(11) 0.0129(11) 0.0143(11) -0.0016(8) 0.0003(9) -0.0083(9)
N4 0.0183(11) 0.0159(11) 0.0153(11) -0.0021(9) 0.0019(9) -0.0084(9)
N1 0.0212(11) 0.0156(11) 0.0139(11) -0.0033(9) 0.0025(9) -0.0086(9)
C23 0.0203(13) 0.0152(13) 0.0164(13) -0.0010(10) -0.0021(11) -0.0060(11)
C18 0.0184(13) 0.0146(12) 0.0150(13) -0.0028(10) -0.0025(10) -0.0059(10)
C15 0.0202(13) 0.0165(13) 0.0183(14) 0.0003(10) -0.0021(11) -0.0091(11)
C2 0.0190(13) 0.0200(13) 0.0153(13) -0.0009(10) -0.0011(10) -0.0092(11)
C22 0.0181(13) 0.0168(13) 0.0165(13) -0.0033(10) -0.0020(10) -0.0093(11)
C16 0.0238(14) 0.0144(13) 0.0192(14) -0.0004(10) -0.0016(11) -0.0093(11)
C13 0.0197(13) 0.0180(13) 0.0166(13) -0.0027(10) 0.0011(11) -0.0096(11)
C5 0.0206(13) 0.0156(13) 0.0155(13) 0.0002(10) -0.0030(11) -0.0084(11)
C4 0.0246(14) 0.0178(13) 0.0188(14) 0.0012(11) -0.0046(11) -0.0121(11)
C10 0.0187(13) 0.0169(13) 0.0174(13) -0.0052(10) 0.0015(11) -0.0065(11)
C42 0.0215(14) 0.0168(13) 0.0148(13) -0.0036(10) 0.0033(11) -0.0104(11)
C14 0.0186(13) 0.0173(13) 0.0177(13) 0.0003(10) -0.0018(11) -0.0097(11)
C8 0.0224(14) 0.0145(12) 0.0174(14) -0.0040(10) -0.0012(11) -0.0058(11)
C3 0.0201(14) 0.0234(14) 0.0183(14) 0.0024(11) -0.0016(11) -0.0118(12)
C12 0.0280(15) 0.0231(14) 0.0181(14) -0.0040(11) 0.0060(12) -0.0144(12)
C21 0.0193(13) 0.0197(13) 0.0146(13) -0.0021(10) -0.0003(10) -0.0084(11)
C17 0.0235(14) 0.0130(13) 0.0231(14) -0.0022(11) -0.0022(11) -0.0078(11)
C43 0.0192(13) 0.0175(13) 0.0192(14) -0.0074(11) 0.0027(11) -0.0078(11)
C38 0.0217(14) 0.0203(14) 0.0206(14) -0.0035(11) 0.0019(11) -0.0106(12)
C52 0.040(2) 0.045(2) 0.0306(18) 0.0048(15) -0.0123(15) -0.0174(16)
C11 0.0294(16) 0.0243(15) 0.0187(14) -0.0099(11) 0.0075(12) -0.0146(12)
C19 0.0202(14) 0.0150(12) 0.0176(13) -0.0040(10) -0.0013(11) -0.0059(11)
C20 0.0187(13) 0.0214(14) 0.0160(13) -0.0054(11) 0.0011(11) -0.0057(11)
C6 0.0344(16) 0.0158(13) 0.0215(14) -0.0022(11) -0.0034(12) -0.0144(12)
C9 0.0196(13) 0.0164(13) 0.0174(13) -0.0054(10) -0.0018(11) -0.0064(11)
C1 0.0164(13) 0.0216(14) 0.0159(13) -0.0014(10) -0.0020(11) -0.0080(11)
C47 0.0235(15) 0.0239(14) 0.0177(14) -0.0016(11) -0.0009(11) -0.0109(12)
C44 0.0227(15) 0.0224(14) 0.0259(15) -0.0067(12) 0.0073(12) -0.0141(12)
C45 0.0336(17) 0.0204(14) 0.0204(15) -0.0014(11) 0.0055(12) -0.0121(13)
C24 0.0189(13) 0.0167(13) 0.0184(14) -0.0019(10) 0.0016(11) -0.0086(11)
C33 0.0213(14) 0.0165(13) 0.0164(13) -0.0056(10) 0.0033(11) -0.0097(11)
C28 0.0347(17) 0.0285(15) 0.0166(14) -0.0039(11) 0.0009(12) -0.0194(13)
C36 0.0294(16) 0.0206(14) 0.0232(15) -0.0065(12) 0.0027(12) -0.0125(12)
C29 0.0217(14) 0.0144(12) 0.0201(14) -0.0043(10) 0.0005(11) -0.0078(11)
C7 0.0343(16) 0.0163(13) 0.0209(15) -0.0044(11) -0.0014(12) -0.0115(12)
C37 0.0269(15) 0.0264(15) 0.0201(14) -0.0049(12) -0.0006(12) -0.0144(12)
C53 0.044(2) 0.042(2) 0.0315(18) -0.0066(15) -0.0048(15) -0.0199(17)
C34 0.0255(15) 0.0219(14) 0.0265(16) -0.0072(12) -0.0029(13) -0.0060(12)
C46 0.0276(15) 0.0258(15) 0.0209(15) 0.0019(12) -0.0025(12) -0.0096(12)
C27 0.0281(16) 0.0354(17) 0.0272(17) -0.0081(13) 0.0097(13) -0.0197(14)
C35 0.0216(15) 0.0249(15) 0.0314(17) -0.0106(13) 0.0023(13) -0.0026(12)
C51 0.0290(17) 0.045(2) 0.0305(18) 0.0029(15) -0.0086(14) -0.0103(15)
C31 0.038(2) 0.076(3) 0.036(2) -0.0172(19) 0.0171(17) -0.035(2)
C26 0.0175(14) 0.0376(18) 0.0357(18) -0.0061(14) 0.0016(13) -0.0133(13)
C30 0.0242(15) 0.0262(15) 0.0280(16) -0.0057(12) -0.0068(12) -0.0074(12)
C25 0.0213(14) 0.0286(15) 0.0243(15) -0.0012(12) -0.0018(12) -0.0114(12)
C49 0.0217(15) 0.0266(15) 0.0312(17) -0.0027(13) -0.0030(13) -0.0092(12)
C40 0.0373(18) 0.0299(17) 0.0270(17) -0.0137(13) 0.0045(14) -0.0114(14)
C39 0.0215(15) 0.0357(17) 0.0259(16) -0.0082(13) -0.0024(12) -0.0065(13)
C48 0.0251(16) 0.0437(19) 0.0255(16) 0.0039(14) -0.0046(13) -0.0174(14)
C32 0.0280(17) 0.049(2) 0.0312(18) 0.0021(15) -0.0114(14) -0.0129(15)
C50 0.048(2) 0.0384(19) 0.0346(19) 0.0123(16) 0.0037(16) -0.0221(17)
C41 0.0311(18) 0.040(2) 0.041(2) -0.0158(16) -0.0143(16) 0.0034(15)

loop_
_atom_type_symbol
_atom_type_description
_atom_type_scat_dispersion_real
_atom_type_scat_dispersion_imag
_atom_type_scat_source
C C 0.0181 0.0091 'International Tables Vol C Tables 4.2.6.8 and 6.1.1.4'
H H 0.0000 0.0000 'International Tables Vol C Tables 4.2.6.8 and 6.1.1.4'
Cl Cl 0.3639 0.7018 'International Tables Vol C Tables 4.2.6.8 and 6.1.1.4'
Cu Cu -1.9646 0.5888 'International Tables Vol C Tables 4.2.6.8 and 6.1.1.4'
N N 0.0311 0.0180 'International Tables Vol C Tables 4.2.6.8 and 6.1.1.4'
O O 0.0492 0.0322 'International Tables Vol C Tables 4.2.6.8 and 6.1.1.4'

loop_
_geom_angle_atom_site_label_1
_geom_angle_atom_site_label_2
_geom_angle_atom_site_label_3
_geom_angle
O2 Cu1 Cl1 97.19(6)
O1 Cu1 Cl1 96.74(6)
O1 Cu1 O2 78.86(8)
N3 Cu1 Cl1 103.52(7)
N3 Cu1 O2 157.45(9)
N3 Cu1 O1 89.83(9)
N4 Cu1 Cl1 106.47(7)
N4 Cu1 O2 90.19(9)
N4 Cu1 O1 155.44(9)
N4 Cu1 N3 92.39(10)
C22 O2 Cu1 124.79(18)
C23 O1 Cu1 126.67(18)
C2 N3 Cu1 123.63(18)
C5 N3 Cu1 128.43(19)
C5 N3 C2 106.8(2)
C23 N2 C5 124.7(2)
C23 N2 C6 108.2(2)
C5 N2 C6 126.4(2)
C18 N5 C17 125.5(2)
C22 N5 C18 125.0(2)
C22 N5 C17 108.4(2)
C18 N4 Cu1 128.31(19)
C18 N4 C21 106.8(2)
C21 N4 Cu1 123.79(18)
C10 N1 C13 110.7(2)
O1 C23 N2 125.4(2)
O1 C23 C8 126.1(3)
N2 C23 C8 108.5(2)
N5 C18 C19 127.5(2)
N4 C18 N5 120.4(2)
N4 C18 C19 111.9(2)
C16 C15 C22 104.4(2)
C14 C15 C22 127.7(2)
C14 C15 C16 127.3(3)
N3 C2 C3 107.8(2)
N3 C2 C1 122.8(2)
C1 C2 C3 129.1(3)
O2 C22 N5 124.6(2)
O2 C22 C15 127.2(3)
N5 C22 C15 108.1(2)
C17 C16 C15 109.0(2)
N1 C13 C14 128.6(2)
N1 C13 C12 106.5(2)
C12 C13 C14 124.4(3)
N3 C5 N2 120.3(2)
N3 C5 C4 111.8(2)
N2 C5 C4 127.8(2)
C3 C4 C5 105.4(2)
N1 C10 C11 106.6(2)
N1 C10 C9 128.8(3)
C11 C10 C9 124.1(3)
C43 C42 C14 119.3(3)
C47 C42 C14 120.4(2)
C47 C42 C43 120.3(3)
C15 C14 C13 130.0(2)
C15 C14 C42 116.4(2)
C13 C14 C42 113.3(2)
C9 C8 C23 127.2(2)
C9 C8 C7 128.1(3)
C7 C8 C23 104.3(2)
C4 C3 C2 108.2(2)
C11 C12 C13 108.2(3)
N4 C21 C20 108.2(2)
N4 C21 C1 123.2(2)
C1 C21 C20 128.3(3)
C16 C17 N5 109.4(2)
C42 C43 C49 121.3(3)
C44 C43 C42 118.4(3)
C44 C43 C49 120.3(3)
C33 C38 C37 119.1(3)
C33 C38 C39 120.6(3)
C37 C38 C39 120.3(3)
Cl9 C52 Cl8 111.0(2)
Cl9 C52 Cl10 111.1(2)
Cl10 C52 Cl8 110.6(2)
C12 C11 C10 107.9(2)
C20 C19 C18 105.2(2)
C19 C20 C21 107.9(2)
C7 C6 N2 109.7(2)
C10 C9 C33 112.6(2)
C8 C9 C10 129.7(3)
C8 C9 C33 117.5(2)
C2 C1 C21 125.4(3)
C2 C1 C24 118.1(2)
C21 C1 C24 116.5(2)
C42 C47 C48 121.5(3)
C46 C47 C42 119.0(3)
C46 C47 C48 119.5(3)
C45 C44 C43 122.2(3)
C44 C45 C46 118.4(3)
C44 C45 C50 121.1(3)
C46 C45 C50 120.5(3)
C29 C24 C1 118.7(2)
C29 C24 C25 120.6(3)
C25 C24 C1 120.6(3)
C38 C33 C9 121.0(3)
C38 C33 C34 120.6(3)
C34 C33 C9 118.3(3)
C27 C28 C29 121.4(3)
C37 C36 C40 121.4(3)
C35 C36 C37 118.0(3)
C35 C36 C40 120.6(3)
C24 C29 C28 119.0(3)
C24 C29 C30 121.8(3)
C28 C29 C30 119.1(3)
C6 C7 C8 108.9(3)
C36 C37 C38 121.5(3)
Cl4 C53 Cl3 109.1(2)
Cl2 C53 Cl4 110.3(2)
Cl2 C53 Cl3 110.0(2)
C33 C34 C41 122.1(3)
C35 C34 C33 118.2(3)
C35 C34 C41 119.8(3)
C45 C46 C47 121.6(3)
C28 C27 C31 120.3(3)
C28 C27 C26 118.8(3)
C26 C27 C31 120.9(3)
C36 C35 C34 122.5(3)
Cl5 C51 Cl7 110.8(2)
Cl5 C51 Cl6 110.5(2)
Cl7 C51 Cl6 109.6(2)
C27 C26 C25 121.7(3)
C24 C25 C32 121.2(3)
C26 C25 C24 118.4(3)
C26 C25 C32 120.3(3)

loop_
_geom_bond_atom_site_label_1
_geom_bond_atom_site_label_2
_geom_bond_distance
Cu1 Cl1 2.4484(8)
Cu1 O2 1.9795(19)
Cu1 O1 1.9531(19)
Cu1 N3 1.928(2)
Cu1 N4 1.918(2)
Cl4 C53 1.761(4)
Cl2 C53 1.754(4)
Cl8 C52 1.766(4)
Cl9 C52 1.747(4)
Cl10 C52 1.753(4)
Cl5 C51 1.731(4)
Cl7 C51 1.752(4)
Cl6 C51 1.759(4)
Cl3 C53 1.764(4)
O2 C22 1.243(3)
O1 C23 1.239(3)
N3 C2 1.398(4)
N3 C5 1.339(4)
N2 C23 1.370(4)
N2 C5 1.402(4)
N2 C6 1.421(4)
N5 C18 1.404(4)
N5 C22 1.372(4)
N5 C17 1.425(3)
N4 C18 1.338(3)
N4 C21 1.387(4)
N1 C13 1.376(4)
N1 C10 1.374(4)
C23 C8 1.464(4)
C18 C19 1.410(4)
C15 C22 1.461(4)
C15 C16 1.458(4)
C15 C14 1.374(4)
C2 C3 1.424(4)
C2 C1 1.400(4)
C16 C17 1.345(4)
C13 C14 1.452(4)
C13 C12 1.406(4)
C5 C4 1.418(4)
C4 C3 1.376(4)
C10 C11 1.410(4)
C10 C9 1.452(4)
C42 C14 1.504(4)
C42 C43 1.405(4)
C42 C47 1.398(4)
C8 C9 1.373(4)
C8 C7 1.453(4)
C12 C11 1.388(4)
C21 C20 1.420(4)
C21 C1 1.409(4)
C43 C44 1.395(4)
C43 C49 1.505(4)
C38 C33 1.392(4)
C38 C37 1.396(4)
C38 C39 1.514(4)
C19 C20 1.383(4)
C6 C7 1.349(4)
C9 C33 1.508(4)
C1 C24 1.501(4)
C47 C46 1.398(4)
C47 C48 1.509(4)
C44 C45 1.382(5)
C45 C46 1.388(4)
C45 C50 1.512(4)
C24 C29 1.393(4)
C24 C25 1.403(4)
C33 C34 1.403(4)
C28 C29 1.397(4)
C28 C27 1.380(5)
C36 C37 1.394(4)
C36 C35 1.380(5)
C36 C40 1.507(4)
C29 C30 1.506(4)
C34 C35 1.397(4)
C34 C41 1.502(5)
C27 C31 1.512(4)
C27 C26 1.390(5)
C26 C25 1.393(4)
C25 C32 1.514(4)
